data_9015430
loop_
_publ_author_name
'Dickinson, R.'

_publ_section_title
;
 The Crystal Structures of Potassium Chloroplatinate and of Potassium
 and Ammonium Chloropalladates
 _cod_database_code 1010084
;
_journal_name_full 'Journal of the American Chemical Society'
_journal_page_first 2404
_journal_page_last 2411
_journal_paper_doi 10.1021/ja01432a007
_journal_volume 44
_journal_year 1922
_chemical_formula_sum 'Cl4 H8 N2 Pd'
_space_group_IT_number 123
_symmetry_space_group_name_Hall '-P 4 2'
_symmetry_space_group_name_H-M 'P 4/m m m'
_cell_angle_alpha 90
_cell_angle_beta 90
_cell_angle_gamma 90
_cell_formula_units_Z 1
_cell_length_a 7.21
_cell_length_b 7.21
_cell_length_c 4.26
_cell_volume 221.452
_database_code_amcsd 0017018
_exptl_crystal_density_diffrn 2.071
_cod_duplicate_entry 1010084
_cod_original_formula_sum 'N2 Pd Cl4'
_cod_database_code 9015430
_amcsd_formula_title 'Cl4 H8 N2 Pd'

loop_
_space_group_symop_operation_xyz
x,y,z
-y,-x,z
y,x,-z
y,-x,-z
-y,x,z
x,-y,z
-x,y,-z
x,y,-z
-x,-y,z
y,x,z
-y,-x,-z
-y,x,-z
y,-x,z
-x,y,z
x,-y,-z
-x,-y,-z

loop_
_atom_site_label
_atom_site_type_symbol
_atom_site_fract_x
_atom_site_fract_y
_atom_site_fract_z
_atom_site_attached_hydrogens
N1 N 0.00000 0.50000 0.50000 4
Pd1 Pd 0.00000 0.00000 0.00000 0
Cl1 Cl 0.23000 0.23000 0.00000 0

loop_
_cod_changelog_entry_id
_cod_changelog_entry_author
_cod_changelog_entry_date
_cod_changelog_entry_text
1 'Vaitkus, Antanas' 2024-12-10T18:14:27+02:00
;
 Added the '_atom_site_type_symbol' data item and updated the
 '_chemical_formula_sum' data value to include the attached hydrogen atoms.
;

loop_
_cod_related_entry_id
_cod_related_entry_database
_cod_related_entry_code
1 AMCSD 0017018
